data_1522277
loop_
_publ_author_name
'Yashiro, S.'
'Nagata, Y.'
'Samata, H.'
'Abe, S.'

_publ_section_title
;
 Magnetism and transport properties of Hf M Si (M = Pt, Pd) and Hf Rh1-x
 Pdx Si
;
_journal_name_full 'Journal of Alloys Compd.'
_journal_page_first 51
_journal_page_last 58
_journal_volume 298
_journal_year 2000
_chemical_formula_sum 'Hf Pt Si'
_space_group_IT_number 62
_symmetry_space_group_name_Hall '-P 2ac 2n'
_symmetry_space_group_name_H-M 'P n m a'
_cell_angle_alpha 90
_cell_angle_beta 90
_cell_angle_gamma 90
_cell_formula_units_Z 4
_cell_length_a 6.549
_cell_length_b 3.883
_cell_length_c 7.506
_cell_volume 190.876
_citation_journal_id_ASTM JALCEU
_cod_data_source_file Yashiro_JALCEU_2000_1284.cif
_cod_data_source_block Hf1Pt1Si1
_cod_original_cell_volume 190.8758
_cod_original_formula_sum 'Hf1 Pt1 Si1'
_cod_database_code 1522277

loop_
_symmetry_equiv_pos_as_xyz
x,y,z
-x+1/2,-y,z+1/2
x+1/2,-y+1/2,-z+1/2
-x,y+1/2,-z
-x,-y,-z
x-1/2,y,-z-1/2
-x-1/2,y-1/2,z-1/2
x,-y-1/2,z

loop_
_atom_site_label
_atom_site_type_symbol
_atom_site_fract_x
_atom_site_fract_y
_atom_site_fract_z
_atom_site_occupancy
_atom_site_U_iso_or_equiv
Si1 Si 0.7573 0.25 0.6223 1 0.0
Hf1 Hf 0.0257 0.25 0.1779 1 0.0
Pt1 Pt 0.1448 0.25 0.5631 1 0.0
